data_4500923
loop_
_publ_author_name
'L\"u, Jian'
'Han, Li-Wei'
'Lin, Jing-Xiang'
'Cao, Rong'

_publ_section_title
;
 Supramolecular Organic Frameworks of Brominated Bisphenol Derivatives
 with Organoamines
;
_journal_coden_ASTM CGDEFU
_journal_issue 8
_journal_name_full 'Crystal Growth & Design'
_journal_page_first 3551
_journal_page_last 3557
_journal_paper_doi 10.1021/cg200520w
_journal_volume 11
_journal_year 2011
_chemical_formula_sum 'C21 H24.667 Br4 N4 O2.333'
_chemical_formula_weight 690.09
_space_group_IT_number 2
_symmetry_cell_setting triclinic
_symmetry_space_group_name_Hall '-P 1'
_symmetry_space_group_name_H-M 'P -1'
_atom_sites_solution_hydrogens geom
_atom_sites_solution_primary direct
_atom_sites_solution_secondary difmap
_audit_creation_method SHELXL-97
_cell_angle_alpha 64.667(4)
_cell_angle_beta 81.375(6)
_cell_angle_gamma 72.956(6)
_cell_formula_units_Z 6
_cell_length_a 13.5750(19)
_cell_length_b 16.7167(19)
_cell_length_c 18.585(3)
_cell_measurement_reflns_used 16480
_cell_measurement_temperature 293(2)
_cell_measurement_theta_max 27.48
_cell_measurement_theta_min 2.19
_cell_volume 3643.0(9)
_computing_cell_refinement
;
CrysAlisPro, Agilent Technologies,
Version 1.171.34.49 (release 20-01-2011 CrysAlis171 .NET)
(compiled Jan 20 2011,15:58:25)
;
_computing_data_collection
;
CrysAlisPro, Agilent Technologies,
Version 1.171.34.49 (release 20-01-2011 CrysAlis171 .NET)
(compiled Jan 20 2011,15:58:25)
;
_computing_data_reduction
;
CrysAlisPro, Agilent Technologies,
Version 1.171.34.49 (release 20-01-2011 CrysAlis171 .NET)
(compiled Jan 20 2011,15:58:25)
;
_computing_molecular_graphics 'SHELXL-97 (Sheldrick, 1997)'
_computing_publication_material 'SHELXL-97 (Sheldrick, 1997)'
_computing_structure_refinement 'SHELXL-97 (Sheldrick, 1997)'
_computing_structure_solution 'SHELXS-97 (Sheldrick, 1990)'
_diffrn_ambient_temperature 293(2)
_diffrn_measured_fraction_theta_full 0.986
_diffrn_measured_fraction_theta_max 0.986
_diffrn_measurement_device_type 'Xcalibur, Eos'
_diffrn_measurement_method '\w scans'
_diffrn_radiation_monochromator graphite
_diffrn_radiation_source 'fine-focus sealed tube'
_diffrn_radiation_type MoK\a
_diffrn_radiation_wavelength 0.71073
_diffrn_reflns_av_R_equivalents 0.0500
_diffrn_reflns_av_sigmaI/netI 0.0847
_diffrn_reflns_limit_h_max 17
_diffrn_reflns_limit_h_min -17
_diffrn_reflns_limit_k_max 21
_diffrn_reflns_limit_k_min -21
_diffrn_reflns_limit_l_max 24
_diffrn_reflns_limit_l_min -24
_diffrn_reflns_number 36601
_diffrn_reflns_theta_full 27.48
_diffrn_reflns_theta_max 27.48
_diffrn_reflns_theta_min 2.19
_diffrn_standards_decay_% none
_diffrn_standards_interval_count none
_diffrn_standards_interval_time none
_diffrn_standards_number none
_exptl_absorpt_coefficient_mu 6.655
_exptl_absorpt_correction_T_max 0.369
_exptl_absorpt_correction_T_min 0.314
_exptl_absorpt_correction_type multi-scan
_exptl_absorpt_process_details
;
CrysAlisPro, Agilent Technologies,
Version 1.171.34.49 (release 20-01-2011 CrysAlis171 .NET)
(compiled Jan 20 2011,15:58:25)
Empirical absorption correction using spherical harmonics,
 implemented in SCALE3 ABSPACK scaling algorithm.
;
_exptl_crystal_colour colorless
_exptl_crystal_density_diffrn 1.887
_exptl_crystal_density_method 'not measured'
_exptl_crystal_description prism
_exptl_crystal_F_000 2024
_exptl_crystal_size_max 0.4
_exptl_crystal_size_mid 0.15
_exptl_crystal_size_min 0.15
_refine_diff_density_max 0.909
_refine_diff_density_min -0.813
_refine_diff_density_rms 0.095
_refine_ls_extinction_method none
_refine_ls_goodness_of_fit_ref 0.809
_refine_ls_hydrogen_treatment mixed
_refine_ls_matrix_type full
_refine_ls_number_parameters 1135
_refine_ls_number_reflns 16480
_refine_ls_number_restraints 3
_refine_ls_restrained_S_all 0.809
_refine_ls_R_factor_all 0.0653
_refine_ls_R_factor_gt 0.0397
_refine_ls_shift/su_max 0.001
_refine_ls_shift/su_mean 0.000
_refine_ls_structure_factor_coef Fsqd
_refine_ls_weighting_details 'calc w=1/[\s^2^(Fo^2^)+(0.0297P)^2^+0.0000P] where P=(Fo^2^+2Fc^2^)/3'
_refine_ls_weighting_scheme calc
_refine_ls_wR_factor_gt 0.0774
_refine_ls_wR_factor_ref 0.0840
_reflns_number_gt 9011
_reflns_number_total 16480
_reflns_threshold_expression >2sigma(I)
_cod_data_source_file cg200520w_si_007.cif
_cod_data_source_block TBBPA_HMTA2
_cod_depositor_comments
;
The following automatic conversions were performed:

'_symmetry_cell_setting' value 'Triclinic' changed to 'triclinic'
according to /home/saulius/struct/CIF-dictionaries/cif_core.dic
dictionary named 'cif_core.dic' version 2.4.1 from 2010-06-29.

Automatic conversion script
Id: cif_fix_values 1715 2011-07-08 13:25:40Z adriana 
;
_cod_original_cell_volume 3643.1(8)
_cod_original_sg_symbol_H-M P-1
_cod_database_code 4500923

loop_
_symmetry_equiv_pos_as_xyz
'x, y, z'
'-x, -y, -z'

loop_
_atom_site_label
_atom_site_type_symbol
_atom_site_fract_x
_atom_site_fract_y
_atom_site_fract_z
_atom_site_U_iso_or_equiv
_atom_site_adp_type
_atom_site_occupancy
_atom_site_symmetry_multiplicity
_atom_site_calc_flag
_atom_site_refinement_flags
C1 C 0.4468(3) -0.1013(3) 0.7996(2) 0.0436(10) Uani 1 1 d .
Br1 Br 0.32511(4) -0.23065(3) 0.86337(3) 0.06549(15) Uani 1 1 d .
O1 O 0.5256(2) -0.1757(2) 0.8088(2) 0.0620(9) Uani 1 1 d D
H1O H 0.560(3) -0.155(3) 0.7668(18) 0.09(2) Uiso 1 1 d D
N1 N 0.9916(2) 0.13632(19) 0.31736(18) 0.0400(8) Uani 1 1 d .
C1A C 1.0051(3) 0.1140(3) 0.2480(3) 0.0437(10) Uani 1 1 d .
H1A H 0.937(2) 0.115(2) 0.2311(19) 0.042(11) Uiso 1 1 d .
H1B H 1.053(2) 0.055(2) 0.2615(19) 0.035(10) Uiso 1 1 d .
O1W O 0.6595(3) -0.1738(3) 0.6879(3) 0.1087(16) Uani 1 1 d .
H1C H 0.630(5) -0.170(5) 0.644(5) 0.25(5) Uiso 1 1 d .
H1D H 0.730(5) -0.193(4) 0.696(4) 0.18(3) Uiso 1 1 d .
Br2 Br 0.58992(3) 0.00905(3) 0.74224(3) 0.06656(15) Uani 1 1 d .
O2 O 0.0086(2) 0.0979(2) 1.08753(17) 0.0514(8) Uani 1 1 d .
H2O H 0.037(3) 0.122(3) 1.106(2) 0.061(15) Uiso 1 1 d .
C2 C 0.3462(3) -0.1114(2) 0.8231(2) 0.0398(9) Uani 1 1 d .
N2 N 0.9614(2) 0.29791(19) 0.22593(19) 0.0409(8) Uani 1 1 d .
C2A C 0.9227(3) 0.2286(3) 0.2956(3) 0.0429(10) Uani 1 1 d .
H2A H 0.914(2) 0.247(2) 0.344(2) 0.055(12) Uiso 1 1 d .
H2B H 0.858(2) 0.224(2) 0.2795(19) 0.039(10) Uiso 1 1 d .
O3 O 0.21718(19) 0.14871(17) 0.49479(18) 0.0506(8) Uani 1 1 d D
H3O H 0.218(3) 0.0917(14) 0.517(2) 0.086(17) Uiso 1 1 d D
Br3 Br 0.24916(3) 0.04894(3) 1.08031(2) 0.05303(12) Uani 1 1 d .
C3 C 0.2629(3) -0.0387(3) 0.8172(2) 0.0383(9) Uani 1 1 d .
H3 H 0.195(2) -0.0507(18) 0.8361(17) 0.021(8) Uiso 1 1 d .
N3 N 1.0474(2) 0.1794(2) 0.17675(19) 0.0429(8) Uani 1 1 d .
C3A C 0.9764(3) 0.2712(3) 0.1582(3) 0.0483(11) Uani 1 1 d .
H3A H 0.915(3) 0.269(2) 0.147(2) 0.044(11) Uiso 1 1 d .
H3B H 1.012(3) 0.318(3) 0.107(3) 0.094(16) Uiso 1 1 d .
O4 O -0.3430(2) 0.44419(19) 0.75139(17) 0.0473(7) Uani 1 1 d .
H4O H -0.309(3) 0.454(3) 0.783(3) 0.083(17) Uiso 1 1 d .
Br4 Br -0.15547(3) 0.14989(3) 0.97262(3) 0.05175(12) Uani 1 1 d .
C4 C 0.2746(3) 0.0503(2) 0.7852(2) 0.0331(8) Uani 1 1 d .
N4 N 1.1363(2) 0.2064(2) 0.2660(2) 0.0469(9) Uani 1 1 d .
C4A C 1.0920(3) 0.1394(3) 0.3340(3) 0.0503(11) Uani 1 1 d .
H4A H 1.092(2) 0.154(2) 0.382(2) 0.052(12) Uiso 1 1 d .
H4B H 1.134(3) 0.069(2) 0.343(2) 0.065(12) Uiso 1 1 d .
Br5 Br 0.26102(3) 0.33302(3) 0.41684(3) 0.06397(15) Uani 1 1 d .
O5 O 0.88685(19) 0.48245(17) 0.16954(18) 0.0512(8) Uani 1 1 d D
H5O H 0.889(3) 0.4244(13) 0.193(2) 0.068(15) Uiso 1 1 d D
C5 C 0.3728(3) 0.0622(3) 0.7616(2) 0.0378(9) Uani 1 1 d .
H5 H 0.381(2) 0.1242(18) 0.7389(17) 0.022(8) Uiso 1 1 d .
N5 N 0.7111(2) 0.4832(2) 0.8634(2) 0.0446(8) Uani 1 1 d .
C5A C 1.1466(3) 0.1823(3) 0.1976(3) 0.0491(11) Uani 1 1 d .
H5B H 1.169(2) 0.2316(19) 0.1512(19) 0.029(10) Uiso 1 1 d .
H5A H 1.190(2) 0.115(2) 0.2165(19) 0.046(11) Uiso 1 1 d .
Br6 Br 0.01976(3) 0.07540(2) 0.56168(3) 0.04636(11) Uani 1 1 d .
O6 O 0.3162(2) 0.7794(2) 0.40225(18) 0.0503(8) Uani 1 1 d .
H6O H 0.347(3) 0.795(3) 0.425(2) 0.053(14) Uiso 1 1 d .
C6 C 0.4566(3) -0.0120(3) 0.7699(2) 0.0395(9) Uani 1 1 d .
N6 N 0.6037(2) 0.5579(2) 0.9474(2) 0.0536(9) Uani 1 1 d .
C6A C 1.0633(3) 0.2973(3) 0.2445(3) 0.0502(12) Uani 1 1 d .
H6A H 1.057(3) 0.313(2) 0.286(2) 0.061(14) Uiso 1 1 d .
H6B H 1.096(3) 0.346(2) 0.196(2) 0.066(13) Uiso 1 1 d .
Br7 Br -0.10071(3) 0.37087(3) 0.75916(3) 0.05806(13) Uani 1 1 d .
C7 C 0.0516(3) 0.1019(2) 1.0158(2) 0.0352(9) Uani 1 1 d .
N7 N 0.7577(3) 0.4345(2) 1.0008(2) 0.0609(10) Uani 1 1 d .
C7A C 0.6054(4) 0.5266(4) 0.8836(3) 0.0615(14) Uani 1 1 d .
H7B H 0.562(3) 0.488(3) 0.896(2) 0.075(16) Uiso 1 1 d .
H7A H 0.594(2) 0.595(2) 0.830(2) 0.046(11) Uiso 1 1 d .
Br8 Br -0.49683(3) 0.51098(3) 0.62620(3) 0.05115(12) Uani 1 1 d .
C8 C 0.1571(3) 0.0838(2) 0.9985(2) 0.0331(9) Uani 1 1 d .
N8 N 0.7757(3) 0.5818(2) 0.9007(2) 0.0589(10) Uani 1 1 d .
C8A C 0.7562(4) 0.4059(3) 0.9372(3) 0.0562(13) Uani 1 1 d .
H8B H 0.716(3) 0.365(3) 0.952(3) 0.094(18) Uiso 1 1 d .
H8A H 0.836(3) 0.378(2) 0.920(2) 0.068(13) Uiso 1 1 d .
Br9 Br 0.92146(3) 0.66767(3) 0.07628(3) 0.06311(15) Uani 1 1 d .
C9 C 0.1972(3) 0.0902(2) 0.9235(2) 0.0340(9) Uani 1 1 d .
H9 H 0.271(2) 0.0758(18) 0.9163(17) 0.025(9) Uiso 1 1 d .
N9 N 0.3658(2) 0.8460(2) 0.49832(18) 0.0384(8) Uani 1 1 d .
C9A C 0.7745(4) 0.5497(4) 0.8397(3) 0.0603(14) Uani 1 1 d .
H9B H 0.739(3) 0.609(2) 0.787(2) 0.065(13) Uiso 1 1 d .
H9A H 0.835(3) 0.526(3) 0.829(3) 0.074(17) Uiso 1 1 d .
Br10 Br 0.69273(3) 0.40208(2) 0.23597(2) 0.04231(11) Uani 1 1 d .
C10 C 0.1331(2) 0.1144(2) 0.8626(2) 0.0313(8) Uani 1 1 d .
N10 N 0.2865(2) 0.96459(19) 0.54882(19) 0.0384(8) Uani 1 1 d .
C10A C 0.6504(3) 0.4794(3) 1.0155(3) 0.0615(13) Uani 1 1 d .
H10A H 0.6095 0.4352 1.0328 0.074 Uiso 1 1 calc R
H10B H 0.6490 0.4980 1.0585 0.074 Uiso 1 1 calc R
Br11 Br 0.55568(3) 0.69799(3) 0.41304(3) 0.05897(14) Uani 1 1 d .
C11 C 0.0281(3) 0.1292(2) 0.8795(2) 0.0343(9) Uani 1 1 d .
H11 H -0.015(2) 0.145(2) 0.8451(19) 0.030(10) Uiso 1 1 d .
N11 N 0.3257(2) 0.8028(2) 0.64028(19) 0.0417(8) Uani 1 1 d .
C11A C 0.8168(4) 0.5029(4) 0.9725(4) 0.0698(16) Uani 1 1 d .
H11B H 0.892(3) 0.478(3) 0.958(3) 0.101(17) Uiso 1 1 d .
H11A H 0.820(3) 0.523(3) 1.023(3) 0.115(18) Uiso 1 1 d .
Br12 Br 0.16271(3) 0.84764(3) 0.27669(3) 0.05488(13) Uani 1 1 d .
C12 C -0.0106(2) 0.1229(2) 0.9540(2) 0.0320(8) Uani 1 1 d .
N12 N 0.4656(2) 0.8771(2) 0.5777(2) 0.0453(8) Uani 1 1 d .
C12A C 0.6681(4) 0.6239(3) 0.9188(4) 0.0696(16) Uani 1 1 d .
H12A H 0.629(3) 0.667(3) 0.867(2) 0.071(15) Uiso 1 1 d .
H12B H 0.672(4) 0.651(3) 0.952(3) 0.11(2) Uiso 1 1 d .
C13 C 0.1801(3) 0.1300(2) 0.7787(2) 0.0360(9) Uani 1 1 d .
C13A C 0.2936(3) 0.9370(3) 0.4827(3) 0.0455(11) Uani 1 1 d .
H13D H 0.234(3) 0.933(2) 0.478(2) 0.044(12) Uiso 1 1 d .
H13E H 0.321(3) 0.983(3) 0.434(3) 0.091(16) Uiso 1 1 d .
C14A C 0.4677(3) 0.8516(3) 0.5107(3) 0.0437(10) Uani 1 1 d .
H14E H 0.496(2) 0.896(2) 0.463(2) 0.040(11) Uiso 1 1 d .
H14D H 0.515(2) 0.791(2) 0.5296(19) 0.038(10) Uiso 1 1 d .
C14 C 0.1047(4) 0.1330(4) 0.7231(3) 0.0580(14) Uani 1 1 d .
H14A H 0.088(3) 0.074(2) 0.742(2) 0.048(13) Uiso 1 1 d .
H14B H 0.138(3) 0.132(2) 0.666(2) 0.073(14) Uiso 1 1 d .
H14C H 0.052(3) 0.186(2) 0.711(2) 0.059(13) Uiso 1 1 d .
C15 C 0.2070(4) 0.2224(3) 0.7435(3) 0.0540(13) Uani 1 1 d .
H15B H 0.148(3) 0.271(2) 0.7415(19) 0.044(11) Uiso 1 1 d .
H15A H 0.256(3) 0.227(2) 0.778(2) 0.053(12) Uiso 1 1 d .
H15C H 0.230(3) 0.237(3) 0.684(3) 0.084(16) Uiso 1 1 d .
C15A C 0.3314(3) 0.7793(3) 0.5727(3) 0.0416(10) Uani 1 1 d .
H15D H 0.262(2) 0.782(2) 0.5638(19) 0.036(10) Uiso 1 1 d .
H15E H 0.383(2) 0.718(2) 0.5846(19) 0.038(10) Uiso 1 1 d .
C16 C 0.1290(3) 0.2137(2) 0.4882(2) 0.0332(9) Uani 1 1 d .
C16A C 0.3909(3) 0.9654(3) 0.5610(3) 0.0493(12) Uani 1 1 d .
H16A H 0.387(2) 0.981(2) 0.605(2) 0.046(12) Uiso 1 1 d .
H16B H 0.413(2) 1.011(2) 0.514(2) 0.045(11) Uiso 1 1 d .
C17 C 0.1314(2) 0.3052(2) 0.4529(2) 0.0358(9) Uani 1 1 d .
C17A C 0.2546(3) 0.8933(3) 0.6219(3) 0.0436(11) Uani 1 1 d .
H17B H 0.254(3) 0.905(2) 0.667(2) 0.050(12) Uiso 1 1 d .
H17A H 0.182(3) 0.891(2) 0.611(2) 0.048(11) Uiso 1 1 d .
C18 C 0.0440(3) 0.3766(2) 0.4422(2) 0.0328(9) Uani 1 1 d .
H18 H 0.052(2) 0.437(2) 0.4147(19) 0.038(10) Uiso 1 1 d .
C18A C 0.4286(3) 0.8086(3) 0.6493(3) 0.0518(12) Uani 1 1 d .
H18B H 0.429(2) 0.825(2) 0.697(2) 0.049(11) Uiso 1 1 d .
H18A H 0.473(3) 0.738(2) 0.662(2) 0.067(13) Uiso 1 1 d .
C19 C -0.0520(2) 0.3601(2) 0.4687(2) 0.0293(8) Uani 1 1 d .
C20 C -0.0564(3) 0.2687(2) 0.5058(2) 0.0335(9) Uani 1 1 d .
H20 H -0.121(2) 0.2553(19) 0.5240(18) 0.034(10) Uiso 1 1 d .
C21 C 0.0311(3) 0.1984(2) 0.5137(2) 0.0316(8) Uani 1 1 d .
C22 C -0.2940(3) 0.4389(2) 0.6842(2) 0.0323(9) Uani 1 1 d .
C23 C -0.1883(3) 0.4083(2) 0.6738(2) 0.0328(8) Uani 1 1 d .
C24 C -0.1437(3) 0.4049(2) 0.6026(2) 0.0321(9) Uani 1 1 d .
H24 H -0.075(2) 0.3865(19) 0.6014(18) 0.034(10) Uiso 1 1 d .
C25 C -0.2027(2) 0.4309(2) 0.5383(2) 0.0276(8) Uani 1 1 d .
C26 C -0.3089(3) 0.4600(2) 0.5476(2) 0.0313(8) Uani 1 1 d .
H26 H -0.354(2) 0.479(2) 0.5082(19) 0.033(10) Uiso 1 1 d .
C27 C -0.3519(2) 0.4638(2) 0.6186(2) 0.0306(8) Uani 1 1 d .
C28 C -0.1514(2) 0.4371(2) 0.4571(2) 0.0313(8) Uani 1 1 d .
C29 C -0.2221(3) 0.4285(4) 0.4051(3) 0.0484(12) Uani 1 1 d .
H29A H -0.279(2) 0.477(2) 0.3927(19) 0.038(11) Uiso 1 1 d .
H29B H -0.180(2) 0.427(2) 0.3510(19) 0.037(10) Uiso 1 1 d .
H29C H -0.239(3) 0.372(2) 0.431(2) 0.050(13) Uiso 1 1 d .
C30 C -0.1299(4) 0.5328(3) 0.4147(3) 0.0489(12) Uani 1 1 d .
H30B H -0.187(3) 0.582(2) 0.407(2) 0.053(12) Uiso 1 1 d .
H30A H -0.101(3) 0.544(2) 0.363(2) 0.064(14) Uiso 1 1 d .
H30C H -0.086(3) 0.543(3) 0.448(3) 0.11(2) Uiso 1 1 d .
C31 C 0.7957(3) 0.5448(2) 0.1568(2) 0.0332(9) Uani 1 1 d .
C32 C 0.6995(3) 0.5258(2) 0.1826(2) 0.0315(8) Uani 1 1 d .
C33 C 0.6090(3) 0.5946(3) 0.1681(2) 0.0353(9) Uani 1 1 d .
H33 H 0.550(2) 0.579(2) 0.187(2) 0.049(12) Uiso 1 1 d .
C34 C 0.6091(2) 0.6863(2) 0.1259(2) 0.0316(8) Uani 1 1 d .
C35 C 0.7039(3) 0.7062(2) 0.0987(2) 0.0327(9) Uani 1 1 d .
H35 H 0.707(2) 0.770(2) 0.0685(19) 0.035(10) Uiso 1 1 d .
C36 C 0.7943(2) 0.6369(2) 0.1143(2) 0.0350(9) Uani 1 1 d .
C37 C 0.3645(3) 0.7719(2) 0.3348(2) 0.0348(9) Uani 1 1 d .
C38 C 0.4692(3) 0.7383(2) 0.3259(2) 0.0355(9) Uani 1 1 d .
C39 C 0.5147(3) 0.7326(2) 0.2560(2) 0.0340(9) Uani 1 1 d .
H39 H 0.584(2) 0.7085(18) 0.2567(16) 0.020(8) Uiso 1 1 d .
C40 C 0.4555(2) 0.7593(2) 0.1910(2) 0.0307(8) Uani 1 1 d .
C41 C 0.3500(3) 0.7924(2) 0.1996(2) 0.0336(9) Uani 1 1 d .
H41 H 0.314(2) 0.8062(19) 0.1623(17) 0.017(9) Uiso 1 1 d .
C42 C 0.3063(2) 0.7983(2) 0.2695(2) 0.0346(9) Uani 1 1 d .
C43 C 0.5069(2) 0.7606(2) 0.1111(2) 0.0353(9) Uani 1 1 d .
C44 C 0.4382(3) 0.7422(4) 0.0649(3) 0.0585(15) Uani 1 1 d .
H44A H 0.478(3) 0.735(2) 0.015(2) 0.060(12) Uiso 1 1 d .
H44C H 0.377(3) 0.792(2) 0.043(2) 0.058(12) Uiso 1 1 d .
H44B H 0.421(3) 0.688(3) 0.089(3) 0.08(2) Uiso 1 1 d .
C45 C 0.5234(4) 0.8574(3) 0.0621(3) 0.0618(16) Uani 1 1 d .
H45C H 0.562(4) 0.878(3) 0.098(3) 0.12(2) Uiso 1 1 d .
H45B H 0.464(3) 0.895(2) 0.052(2) 0.056(13) Uiso 1 1 d .
H45A H 0.549(3) 0.869(3) 0.010(2) 0.080(16) Uiso 1 1 d .

loop_
_atom_site_aniso_label
_atom_site_aniso_U_11
_atom_site_aniso_U_22
_atom_site_aniso_U_33
_atom_site_aniso_U_23
_atom_site_aniso_U_13
_atom_site_aniso_U_12
C1 0.043(2) 0.048(2) 0.041(3) -0.026(2) 0.0046(19) -0.004(2)
Br1 0.0882(4) 0.0479(3) 0.0648(4) -0.0289(3) 0.0230(3) -0.0268(3)
O1 0.054(2) 0.0425(18) 0.073(3) -0.0245(18) 0.0105(19) 0.0062(16)
N1 0.0414(19) 0.0380(18) 0.036(2) -0.0156(16) 0.0069(15) -0.0064(15)
C1A 0.049(3) 0.034(2) 0.049(3) -0.022(2) 0.002(2) -0.005(2)
O1W 0.052(3) 0.193(5) 0.128(4) -0.119(4) 0.014(3) -0.023(3)
Br2 0.0295(2) 0.0632(3) 0.1016(4) -0.0356(3) 0.0091(2) -0.0061(2)
O2 0.0499(18) 0.079(2) 0.0408(19) -0.0395(18) 0.0143(14) -0.0223(16)
C2 0.048(2) 0.038(2) 0.032(2) -0.0172(19) 0.0076(18) -0.0103(19)
N2 0.0337(18) 0.0357(18) 0.048(2) -0.0167(17) 0.0118(15) -0.0082(15)
C2A 0.034(2) 0.041(2) 0.053(3) -0.024(2) 0.016(2) -0.0103(19)
O3 0.0342(15) 0.0287(16) 0.078(2) -0.0198(16) 0.0128(14) -0.0034(13)
Br3 0.0416(2) 0.0724(3) 0.0415(3) -0.0288(2) -0.00451(19) 0.0010(2)
C3 0.039(2) 0.047(2) 0.033(2) -0.023(2) 0.0098(18) -0.012(2)
N3 0.045(2) 0.044(2) 0.039(2) -0.0214(17) 0.0054(16) -0.0063(16)
C3A 0.040(3) 0.050(3) 0.044(3) -0.013(2) 0.002(2) -0.006(2)
O4 0.0374(16) 0.074(2) 0.0420(19) -0.0386(17) 0.0146(13) -0.0150(14)
Br4 0.0290(2) 0.0727(3) 0.0577(3) -0.0362(3) 0.01297(19) -0.0111(2)
C4 0.030(2) 0.041(2) 0.030(2) -0.0218(19) 0.0010(16) -0.0001(17)
N4 0.0320(18) 0.058(2) 0.058(2) -0.034(2) 0.0032(17) -0.0071(17)
C4A 0.048(3) 0.052(3) 0.048(3) -0.023(3) -0.005(2) -0.005(2)
Br5 0.0318(2) 0.0429(3) 0.1081(4) -0.0274(3) 0.0159(2) -0.01053(19)
O5 0.0311(15) 0.0307(16) 0.080(2) -0.0192(16) 0.0063(14) -0.0001(13)
C5 0.033(2) 0.036(2) 0.042(3) -0.018(2) 0.0017(18) -0.0043(18)
N5 0.043(2) 0.059(2) 0.042(2) -0.0322(19) 0.0071(16) -0.0140(17)
C5A 0.033(2) 0.053(3) 0.055(3) -0.026(3) 0.011(2) -0.003(2)
Br6 0.0447(2) 0.0349(2) 0.0587(3) -0.0221(2) 0.0173(2) -0.01353(18)
O6 0.0397(17) 0.080(2) 0.052(2) -0.0483(18) 0.0181(14) -0.0215(15)
C6 0.030(2) 0.048(2) 0.042(3) -0.024(2) 0.0073(17) -0.0061(18)
N6 0.045(2) 0.060(2) 0.058(3) -0.034(2) 0.0051(18) -0.0018(18)
C6A 0.045(3) 0.056(3) 0.064(4) -0.037(3) 0.015(2) -0.021(2)
Br7 0.0424(2) 0.0850(3) 0.0446(3) -0.0389(3) -0.0074(2) 0.0092(2)
C7 0.037(2) 0.033(2) 0.037(2) -0.0209(19) 0.0094(18) -0.0074(17)
N7 0.065(3) 0.065(3) 0.046(3) -0.027(2) -0.002(2) 0.000(2)
C7A 0.046(3) 0.082(4) 0.068(4) -0.049(3) 0.007(3) -0.007(3)
Br8 0.0256(2) 0.0702(3) 0.0531(3) -0.0303(2) 0.00940(18) -0.00285(19)
C8 0.034(2) 0.034(2) 0.031(2) -0.0172(18) 0.0007(17) -0.0029(16)
N8 0.064(3) 0.064(3) 0.066(3) -0.042(2) 0.017(2) -0.026(2)
C8A 0.065(3) 0.056(3) 0.053(3) -0.034(3) 0.015(3) -0.014(3)
Br9 0.0291(2) 0.0424(2) 0.1041(4) -0.0236(3) 0.0153(2) -0.00759(19)
C9 0.023(2) 0.038(2) 0.037(2) -0.0180(19) 0.0029(17) -0.0003(17)
N9 0.0332(18) 0.0415(19) 0.042(2) -0.0215(17) 0.0027(15) -0.0072(15)
C9A 0.067(4) 0.071(4) 0.051(3) -0.033(3) 0.020(3) -0.029(3)
Br10 0.0412(2) 0.0364(2) 0.0484(3) -0.0198(2) 0.00996(19) -0.01022(18)
C10 0.0289(19) 0.033(2) 0.031(2) -0.0183(18) 0.0034(16) -0.0012(16)
N10 0.0335(18) 0.0334(17) 0.045(2) -0.0174(16) 0.0133(15) -0.0094(14)
C10A 0.069(3) 0.070(3) 0.053(3) -0.037(3) 0.011(3) -0.016(3)
Br11 0.0480(3) 0.0794(3) 0.0460(3) -0.0368(3) -0.0090(2) 0.0099(2)
C11 0.028(2) 0.039(2) 0.035(3) -0.019(2) -0.0021(18) 0.0006(17)
N11 0.0391(19) 0.0381(19) 0.042(2) -0.0156(17) 0.0033(15) -0.0043(15)
C11A 0.051(3) 0.098(4) 0.087(5) -0.068(4) -0.004(3) -0.007(3)
Br12 0.0252(2) 0.0794(3) 0.0665(3) -0.0452(3) 0.01043(19) -0.0044(2)
C12 0.0262(19) 0.031(2) 0.039(2) -0.0160(18) 0.0106(17) -0.0103(16)
N12 0.0327(18) 0.055(2) 0.057(2) -0.035(2) 0.0080(16) -0.0100(16)
C12A 0.078(4) 0.046(3) 0.084(5) -0.038(3) 0.012(3) -0.005(3)
C13 0.0260(19) 0.044(2) 0.031(2) -0.0158(19) 0.0055(16) -0.0012(17)
C13A 0.035(3) 0.047(3) 0.048(3) -0.015(2) 0.003(2) -0.009(2)
C14A 0.029(2) 0.049(3) 0.052(3) -0.027(2) 0.010(2) -0.005(2)
C14 0.042(3) 0.085(4) 0.041(3) -0.032(3) -0.002(2) 0.004(3)
C15 0.040(3) 0.043(3) 0.055(4) -0.010(3) 0.010(2) 0.004(2)
C15A 0.041(3) 0.035(2) 0.049(3) -0.019(2) 0.000(2) -0.007(2)
C16 0.0276(19) 0.032(2) 0.040(2) -0.0204(19) 0.0088(16) -0.0043(16)
C16A 0.044(3) 0.055(3) 0.066(4) -0.041(3) 0.021(2) -0.023(2)
C17 0.0267(19) 0.037(2) 0.045(3) -0.0219(19) 0.0096(17) -0.0084(17)
C17A 0.035(2) 0.049(3) 0.050(3) -0.027(2) 0.019(2) -0.014(2)
C18 0.029(2) 0.029(2) 0.041(2) -0.0185(19) 0.0048(17) -0.0037(17)
C18A 0.049(3) 0.061(3) 0.049(3) -0.028(3) -0.006(2) -0.008(2)
C19 0.0286(19) 0.035(2) 0.026(2) -0.0171(17) 0.0038(15) -0.0044(16)
C20 0.032(2) 0.042(2) 0.033(2) -0.0221(19) 0.0066(17) -0.0119(18)
C21 0.037(2) 0.034(2) 0.027(2) -0.0170(17) 0.0088(16) -0.0101(17)
C22 0.031(2) 0.033(2) 0.037(2) -0.0218(19) 0.0074(17) -0.0069(16)
C23 0.035(2) 0.036(2) 0.030(2) -0.0190(18) -0.0003(17) -0.0043(17)
C24 0.0223(19) 0.035(2) 0.038(2) -0.0202(19) 0.0031(17) -0.0005(16)
C25 0.0289(19) 0.0272(18) 0.028(2) -0.0174(17) 0.0016(15) -0.0015(15)
C26 0.0231(19) 0.038(2) 0.031(2) -0.0172(19) -0.0004(16) -0.0007(16)
C27 0.0234(18) 0.033(2) 0.036(2) -0.0173(18) 0.0057(16) -0.0056(15)
C28 0.0246(18) 0.037(2) 0.030(2) -0.0173(18) 0.0046(15) -0.0012(16)
C29 0.037(3) 0.066(3) 0.041(3) -0.030(3) -0.003(2) 0.003(2)
C30 0.042(3) 0.036(3) 0.047(3) -0.009(2) 0.013(2) 0.001(2)
C31 0.028(2) 0.033(2) 0.039(2) -0.0203(19) 0.0049(16) -0.0023(16)
C32 0.033(2) 0.034(2) 0.030(2) -0.0178(18) 0.0067(16) -0.0087(16)
C33 0.030(2) 0.047(2) 0.033(2) -0.023(2) 0.0064(17) -0.0082(19)
C34 0.0277(19) 0.040(2) 0.028(2) -0.0206(18) 0.0053(15) -0.0016(16)
C35 0.028(2) 0.029(2) 0.039(2) -0.0168(19) 0.0022(17) -0.0010(16)
C36 0.0265(19) 0.038(2) 0.042(2) -0.0211(19) 0.0061(16) -0.0055(16)
C37 0.031(2) 0.043(2) 0.040(2) -0.029(2) 0.0099(17) -0.0106(17)
C38 0.031(2) 0.042(2) 0.037(2) -0.025(2) -0.0005(17) -0.0012(17)
C39 0.025(2) 0.034(2) 0.041(3) -0.0209(19) 0.0023(17) 0.0036(17)
C40 0.0287(19) 0.033(2) 0.030(2) -0.0167(18) 0.0055(16) -0.0046(16)
C41 0.028(2) 0.039(2) 0.030(2) -0.016(2) 0.0001(17) -0.0006(17)
C42 0.0272(19) 0.038(2) 0.043(3) -0.023(2) 0.0091(17) -0.0087(16)
C43 0.0260(19) 0.045(2) 0.030(2) -0.0164(19) -0.0001(16) 0.0005(17)
C44 0.033(3) 0.095(4) 0.049(3) -0.044(3) -0.004(2) 0.007(3)
C45 0.038(3) 0.047(3) 0.058(4) -0.002(3) 0.015(2) 0.012(2)

loop_
_atom_type_symbol
_atom_type_description
_atom_type_scat_dispersion_real
_atom_type_scat_dispersion_imag
_atom_type_scat_source
C C 0.0033 0.0016 'International Tables Vol C Tables 4.2.6.8 and 6.1.1.4'
H H 0.0000 0.0000 'International Tables Vol C Tables 4.2.6.8 and 6.1.1.4'
N N 0.0061 0.0033 'International Tables Vol C Tables 4.2.6.8 and 6.1.1.4'
O O 0.0106 0.0060 'International Tables Vol C Tables 4.2.6.8 and 6.1.1.4'
Br Br -0.2901 2.4595 'International Tables Vol C Tables 4.2.6.8 and 6.1.1.4'

loop_
_geom_angle_atom_site_label_1
_geom_angle_atom_site_label_2
_geom_angle_atom_site_label_3
_geom_angle
O1 C1 C6 124.8(4)
O1 C1 C2 119.8(4)
C6 C1 C2 115.4(3)
C1A N1 C4A 107.7(3)
C1A N1 C2A 107.8(3)
C4A N1 C2A 107.6(3)
N1 C1A N3 113.5(3)
C3 C2 C1 122.7(4)
C3 C2 Br1 118.9(3)
C1 C2 Br1 118.4(3)
C2A N2 C6A 108.1(3)
C2A N2 C3A 109.0(3)
C6A N2 C3A 107.2(3)
N1 C2A N2 112.7(3)
C2 C3 C4 120.7(4)
C5A N3 C1A 108.0(3)
C5A N3 C3A 107.1(3)
C1A N3 C3A 107.6(3)
N2 C3A N3 112.1(3)
C5 C4 C3 117.8(3)
C5 C4 C13 122.7(3)
C3 C4 C13 119.5(3)
C5A N4 C6A 107.3(3)
C5A N4 C4A 108.4(3)
C6A N4 C4A 108.6(3)
N1 C4A N4 112.7(3)
C4 C5 C6 120.9(3)
C7A N5 C8A 107.7(4)
C7A N5 C9A 108.4(4)
C8A N5 C9A 106.0(4)
N4 C5A N3 112.4(3)
C5 C6 C1 122.5(3)
C5 C6 Br2 118.4(3)
C1 C6 Br2 119.1(3)
C10A N6 C12A 108.9(4)
C10A N6 C7A 107.3(4)
C12A N6 C7A 107.3(4)
N2 C6A N4 112.0(3)
O2 C7 C12 120.0(3)
O2 C7 C8 124.5(3)
C12 C7 C8 115.4(3)
C8A N7 C11A 108.5(4)
C8A N7 C10A 107.0(4)
C11A N7 C10A 107.7(4)
N5 C7A N6 112.2(4)
C9 C8 C7 122.2(3)
C9 C8 Br3 119.0(3)
C7 C8 Br3 118.8(3)
C9A N8 C11A 108.2(4)
C9A N8 C12A 108.4(4)
C11A N8 C12A 108.1(4)
N7 C8A N5 112.8(4)
C10 C9 C8 120.8(3)
C15A N9 C14A 108.3(3)
C15A N9 C13A 108.0(3)
C14A N9 C13A 107.3(3)
N8 C9A N5 112.8(4)
C9 C10 C11 117.7(3)
C9 C10 C13 118.9(3)
C11 C10 C13 123.2(3)
C13A N10 C16A 107.5(3)
C13A N10 C17A 108.2(3)
C16A N10 C17A 107.4(3)
N6 C10A N7 114.0(3)
C12 C11 C10 120.8(3)
C15A N11 C17A 108.4(3)
C15A N11 C18A 107.5(3)
C17A N11 C18A 108.1(3)
N8 C11A N7 112.7(4)
C11 C12 C7 122.9(3)
C11 C12 Br4 119.2(3)
C7 C12 Br4 117.9(3)
C16A N12 C18A 107.8(3)
C16A N12 C14A 108.3(3)
C18A N12 C14A 107.8(3)
N6 C12A N8 111.8(4)
C4 C13 C15 112.6(3)
C4 C13 C10 108.5(3)
C15 C13 C10 107.9(3)
C4 C13 C14 107.6(3)
C15 C13 C14 108.1(4)
C10 C13 C14 112.2(3)
N10 C13A N9 112.5(3)
N9 C14A N12 111.9(3)
N11 C15A N9 113.0(3)
O3 C16 C17 119.1(3)
O3 C16 C21 125.7(3)
C17 C16 C21 115.2(3)
N12 C16A N10 112.9(3)
C18 C17 C16 123.1(3)
C18 C17 Br5 118.6(3)
C16 C17 Br5 118.3(2)
N11 C17A N10 112.4(3)
C17 C18 C19 120.9(3)
N11 C18A N12 112.7(3)
C18 C19 C20 117.2(3)
C18 C19 C28 122.9(3)
C20 C19 C28 120.0(3)
C21 C20 C19 121.1(3)
C20 C21 C16 122.5(3)
C20 C21 Br6 119.2(3)
C16 C21 Br6 118.3(2)
O4 C22 C23 125.8(3)
O4 C22 C27 119.1(3)
C23 C22 C27 115.1(3)
C22 C23 C24 122.3(3)
C22 C23 Br7 119.3(3)
C24 C23 Br7 118.3(3)
C25 C24 C23 121.4(3)
C24 C25 C26 117.5(3)
C24 C25 C28 120.5(3)
C26 C25 C28 121.6(3)
C27 C26 C25 120.4(3)
C26 C27 C22 123.3(3)
C26 C27 Br8 118.7(3)
C22 C27 Br8 117.9(3)
C19 C28 C29 107.8(3)
C19 C28 C25 110.2(3)
C29 C28 C25 112.0(3)
C19 C28 C30 111.8(3)
C29 C28 C30 108.5(4)
C25 C28 C30 106.6(3)
O5 C31 C36 118.5(3)
O5 C31 C32 125.5(3)
C36 C31 C32 116.0(3)
C33 C32 C31 121.8(3)
C33 C32 Br10 119.1(3)
C31 C32 Br10 119.1(2)
C32 C33 C34 121.4(3)
C33 C34 C35 117.5(3)
C33 C34 C43 119.8(3)
C35 C34 C43 122.8(3)
C36 C35 C34 120.8(3)
C35 C36 C31 122.6(3)
C35 C36 Br9 119.1(3)
C31 C36 Br9 118.3(2)
O6 C37 C38 124.9(3)
O6 C37 C42 119.1(3)
C38 C37 C42 116.0(3)
C37 C38 C39 122.7(3)
C37 C38 Br11 119.2(3)
C39 C38 Br11 118.1(3)
C38 C39 C40 120.7(3)
C39 C40 C41 116.9(3)
C39 C40 C43 120.7(3)
C41 C40 C43 122.1(3)
C42 C41 C40 121.4(4)
C41 C42 C37 122.2(3)
C41 C42 Br12 119.6(3)
C37 C42 Br12 118.2(3)
C44 C43 C34 108.2(3)
C44 C43 C40 111.3(3)
C34 C43 C40 109.8(3)
C44 C43 C45 108.9(4)
C34 C43 C45 111.8(3)
C40 C43 C45 106.9(3)

loop_
_geom_bond_atom_site_label_1
_geom_bond_atom_site_label_2
_geom_bond_distance
C1 O1 1.347(4)
C1 C6 1.393(5)
C1 C2 1.405(5)
Br1 C2 1.899(3)
N1 C1A 1.461(5)
N1 C4A 1.462(5)
N1 C2A 1.467(4)
C1A N3 1.476(5)
Br2 C6 1.898(3)
O2 C7 1.355(4)
C2 C3 1.374(5)
N2 C2A 1.471(5)
N2 C6A 1.472(5)
N2 C3A 1.475(5)
O3 C16 1.340(4)
Br3 C8 1.897(3)
C3 C4 1.394(5)
N3 C5A 1.475(5)
N3 C3A 1.478(5)
O4 C22 1.349(4)
Br4 C12 1.898(3)
C4 C5 1.385(5)
C4 C13 1.530(4)
N4 C5A 1.466(5)
N4 C6A 1.472(5)
N4 C4A 1.474(5)
Br5 C17 1.903(3)
O5 C31 1.339(4)
C5 C6 1.385(5)
N5 C7A 1.480(5)
N5 C8A 1.482(5)
N5 C9A 1.483(6)
Br6 C21 1.902(3)
O6 C37 1.364(4)
N6 C10A 1.434(5)
N6 C12A 1.478(6)
N6 C7A 1.481(5)
Br7 C23 1.898(3)
C7 C12 1.388(5)
C7 C8 1.392(4)
N7 C8A 1.456(5)
N7 C11A 1.457(6)
N7 C10A 1.475(5)
Br8 C27 1.901(3)
C8 C9 1.389(5)
N8 C9A 1.451(5)
N8 C11A 1.455(6)
N8 C12A 1.481(6)
Br9 C36 1.894(3)
C9 C10 1.378(4)
N9 C15A 1.471(5)
N9 C14A 1.472(4)
N9 C13A 1.480(5)
Br10 C32 1.896(3)
C10 C11 1.384(4)
C10 C13 1.536(5)
N10 C13A 1.468(5)
N10 C16A 1.474(5)
N10 C17A 1.480(5)
Br11 C38 1.905(3)
C11 C12 1.375(5)
N11 C15A 1.454(5)
N11 C17A 1.462(5)
N11 C18A 1.466(5)
Br12 C42 1.890(3)
N12 C16A 1.459(5)
N12 C18A 1.472(5)
N12 C14A 1.474(5)
C13 C15 1.531(6)
C13 C14 1.537(6)
C16 C17 1.391(4)
C16 C21 1.401(4)
C17 C18 1.382(4)
C18 C19 1.386(4)
C19 C20 1.398(4)
C19 C28 1.535(4)
C20 C21 1.378(4)
C22 C23 1.388(4)
C22 C27 1.392(4)
C23 C24 1.389(5)
C24 C25 1.377(4)
C25 C26 1.389(4)
C25 C28 1.538(4)
C26 C27 1.381(5)
C28 C29 1.535(5)
C28 C30 1.547(5)
C31 C36 1.393(4)
C31 C32 1.402(4)
C32 C33 1.383(4)
C33 C34 1.391(5)
C34 C35 1.391(4)
C34 C43 1.535(4)
C35 C36 1.384(4)
C37 C38 1.379(4)
C37 C42 1.384(5)
C38 C39 1.383(5)
C39 C40 1.386(5)
C40 C41 1.388(4)
C40 C43 1.538(5)
C41 C42 1.376(5)
C43 C44 1.529(6)
C43 C45 1.546(6)

loop_
_cod_related_entry_id
_cod_related_entry_database
_cod_related_entry_code
1 ChemSpider 30661320
